data_7710842
loop_
_publ_author_name
'Yan, Yong'
'Zhang, Ningning'
'B\"orner, Martin'
'Kersting, Berthold'
'Krautscheid, Harald'

_publ_section_title
;
 Hydroxamate based transition metal-organic coordination polymers with
 semiconductive properties
;
_journal_name_full 'Dalton Transactions'
_journal_paper_doi 10.1039/D2DT01359B
_journal_year 2022
_chemical_formula_sum 'C14 H4 Cd2 Cl2 N2 O6'
_chemical_formula_weight 591.89
_space_group_crystal_system monoclinic
_space_group_IT_number 15
_space_group_name_Hall '-C 2yc'
_space_group_name_H-M_alt 'C 1 2/c 1'
_atom_sites_solution_hydrogens geom
_atom_sites_solution_primary direct
_atom_sites_solution_secondary difmap
_audit_creation_method SHELXL-2014/7
_audit_update_record
;
2022-07-07 deposited with the CCDC.	2022-07-28 downloaded from the CCDC.
;
_cell_angle_alpha 90
_cell_angle_beta 110.650(5)
_cell_angle_gamma 90
_cell_formula_units_Z 4
_cell_length_a 20.7322(13)
_cell_length_b 3.8637(2)
_cell_length_c 20.6366(14)
_cell_measurement_reflns_used 6762
_cell_measurement_temperature 180(2)
_cell_measurement_theta_max 70.48
_cell_measurement_theta_min 4.56
_cell_volume 1546.85(17)
_computing_cell_refinement 'Stoe X-Area'
_computing_data_collection 'Stoe X-Area'
_computing_data_reduction 'Stoe X-Area'
_computing_molecular_graphics 'Olex2 (Dolomanov et al., 2009)'
_computing_publication_material 'Olex2 (Dolomanov et al., 2009)'
_computing_structure_refinement 'SHELXL-2014/7 (Sheldrick, 2014)'
_computing_structure_solution SHELXS
_diffrn_ambient_temperature 180(2)
_diffrn_measured_fraction_theta_full 0.994
_diffrn_measured_fraction_theta_max 0.994
_diffrn_measurement_device_type 'STOE STADIVARI'
_diffrn_measurement_method 'rotation method, \w scans'
_diffrn_radiation_type CuK\a
_diffrn_radiation_wavelength 1.54186
_diffrn_reflns_av_R_equivalents 0.0641
_diffrn_reflns_av_unetI/netI 0.0363
_diffrn_reflns_Laue_measured_fraction_full 0.994
_diffrn_reflns_Laue_measured_fraction_max 0.994
_diffrn_reflns_limit_h_max 24
_diffrn_reflns_limit_h_min -23
_diffrn_reflns_limit_k_max 4
_diffrn_reflns_limit_k_min -1
_diffrn_reflns_limit_l_max 24
_diffrn_reflns_limit_l_min -24
_diffrn_reflns_number 6996
_diffrn_reflns_point_group_measured_fraction_full 0.994
_diffrn_reflns_point_group_measured_fraction_max 0.994
_diffrn_reflns_theta_full 67.686
_diffrn_reflns_theta_max 67.953
_diffrn_reflns_theta_min 4.558
_diffrn_source 'GeniX 3D HF Cu'
_exptl_absorpt_coefficient_mu 25.577
_exptl_absorpt_correction_T_max 0.1533
_exptl_absorpt_correction_T_min 0.0326
_exptl_absorpt_correction_type multi-scan
_exptl_absorpt_process_details
;
STOE X-Red32, absorption correction by Gaussian integration, analogous to
P. Coppens, "The Evaluation of Absorption and Extinction in Single-Crystal
Structure Analysis", published in: F. R. Ahmed (Editor), "Crystallographic
Computing", Munksgaard, Copenhagen (1970), 255 - 270.
Afterwards scaling of reflection intensities was performed within STOE LANA.
J. Koziskova, F. Hahn, J. Richter, J. Kozisek, "Comparison of different
absorption corrections on the model structure of tetrakis(\m~2~-acetato)-
diaqua-di-copper(II)", Acta Chimica Slovaca, vol. 9, no. 2, 2016, pp. 136 - 140.
Finally a spherical absorption correction was done within STOE LANA.
;
_exptl_crystal_colour brown
_exptl_crystal_density_diffrn 2.542
_exptl_crystal_description plate
_exptl_crystal_F_000 1120
_exptl_crystal_size_max 0.200
_exptl_crystal_size_mid 0.100
_exptl_crystal_size_min 0.040
_refine_diff_density_max 1.984
_refine_diff_density_min -1.446
_refine_diff_density_rms 0.293
_refine_ls_extinction_method none
_refine_ls_goodness_of_fit_ref 1.099
_refine_ls_hydrogen_treatment constr
_refine_ls_matrix_type full
_refine_ls_number_parameters 118
_refine_ls_number_reflns 1411
_refine_ls_number_restraints 0
_refine_ls_restrained_S_all 1.099
_refine_ls_R_factor_all 0.0788
_refine_ls_R_factor_gt 0.0695
_refine_ls_shift/su_max 0.000
_refine_ls_shift/su_mean 0.000
_refine_ls_structure_factor_coef Fsqd
_refine_ls_weighting_details 'w=1/[\s^2^(Fo^2^)+(0.1055P)^2^+45.6103P] where P=(Fo^2^+2Fc^2^)/3'
_refine_ls_weighting_scheme calc
_refine_ls_wR_factor_gt 0.1821
_refine_ls_wR_factor_ref 0.1911
_reflns_Friedel_coverage 0.000
_reflns_number_gt 1201
_reflns_number_total 1411
_reflns_threshold_expression 'I > 2\s(I)'
_cod_data_source_file d2dt01359b2.cif
_cod_data_source_block CdCl-ONDI
_cod_original_sg_symbol_H-M 'C 2/c'
_cod_database_code 7710842
_shelx_shelxl_version_number 2014/7
_shelx_space_group_comment
;
The symmetry employed for this shelxl refinement is uniquely defined
by the following loop, which should always be used as a source of
symmetry information in preference to the above space-group names.
They are only intended as comments.
;
_shelx_estimated_absorpt_t_min 0.080
_shelx_estimated_absorpt_t_max 0.428

loop_
_space_group_symop_operation_xyz
'x, y, z'
'-x, y, -z+1/2'
'x+1/2, y+1/2, z'
'-x+1/2, y+1/2, -z+1/2'
'-x, -y, -z'
'x, -y, z-1/2'
'-x+1/2, -y+1/2, -z'
'x+1/2, -y+1/2, z-1/2'

loop_
_atom_site_label
_atom_site_type_symbol
_atom_site_fract_x
_atom_site_fract_y
_atom_site_fract_z
_atom_site_U_iso_or_equiv
_atom_site_adp_type
_atom_site_occupancy
_atom_site_site_symmetry_order
_atom_site_calc_flag
_atom_site_refinement_flags_posn
_atom_site_refinement_flags_adp
_atom_site_refinement_flags_occupancy
_atom_site_disorder_assembly
_atom_site_disorder_group
Cd1 Cd 0.30233(4) 0.7808(2) 0.19784(4) 0.0352(4) Uani 1 1 d . . . . .
Cl1 Cl 0.35028(18) 0.2810(8) 0.15027(18) 0.0489(8) Uani 1 1 d . . . . .
C1 C 0.4109(7) 0.693(4) 0.3474(7) 0.058(4) Uani 1 1 d . . . . .
C2 C 0.3463(7) 0.346(5) 0.4113(7) 0.059(4) Uani 1 1 d . . . . .
C3 C 0.4077(6) 0.364(4) 0.4730(6) 0.046(3) Uani 1 1 d . . . . .
C4 C 0.4067(6) 0.237(3) 0.5350(6) 0.033(2) Uani 1 1 d . . . . .
H4 H 0.3646 0.1522 0.5376 0.039 Uiso 1 1 calc R U . . .
C5 C 0.4652(6) 0.231(3) 0.5934(6) 0.031(2) Uani 1 1 d . . . . .
H5 H 0.4625 0.1501 0.6358 0.037 Uiso 1 1 calc R U . . .
C6 C 0.5268(6) 0.339(4) 0.5914(7) 0.047(3) Uani 1 1 d . . . . .
C7 C 0.5297(6) 0.494(3) 0.5292(6) 0.042(3) Uani 1 1 d . . . . .
N1 N 0.3522(6) 0.529(4) 0.3527(6) 0.070(4) Uani 1 1 d . . . . .
O1 O 0.4080(5) 0.802(3) 0.2929(5) 0.058(3) Uani 1 1 d . . . . .
O2 O 0.2933(5) 0.551(5) 0.2952(6) 0.109(6) Uani 1 1 d . . . . .
O3 O 0.2917(5) 0.254(3) 0.4080(5) 0.060(3) Uani 1 1 d . . . . .

loop_
_atom_site_aniso_label
_atom_site_aniso_U_11
_atom_site_aniso_U_22
_atom_site_aniso_U_33
_atom_site_aniso_U_23
_atom_site_aniso_U_13
_atom_site_aniso_U_12
Cd1 0.0279(5) 0.0459(6) 0.0311(5) 0.0005(3) 0.0095(4) 0.0013(3)
Cl1 0.0506(18) 0.0496(17) 0.0554(19) 0.0020(13) 0.0294(15) 0.0030(12)
C1 0.033(7) 0.110(13) 0.030(6) 0.005(7) 0.011(5) -0.004(7)
C2 0.039(7) 0.101(11) 0.037(7) 0.005(7) 0.014(6) -0.013(7)
C3 0.026(5) 0.076(9) 0.031(6) 0.005(6) 0.005(5) 0.001(6)
C4 0.026(5) 0.043(6) 0.030(6) 0.001(4) 0.011(5) -0.004(4)
C5 0.026(5) 0.034(6) 0.033(6) 0.002(4) 0.011(5) -0.002(4)
C6 0.035(6) 0.070(8) 0.035(6) 0.000(6) 0.012(5) -0.003(6)
C7 0.045(6) 0.038(6) 0.044(6) 0.001(5) 0.016(5) -0.006(5)
N1 0.039(6) 0.124(12) 0.037(6) 0.018(7) 0.000(5) -0.017(7)
O1 0.039(5) 0.087(8) 0.045(6) 0.016(5) 0.013(4) -0.005(4)
O2 0.040(5) 0.224(18) 0.051(6) 0.044(9) -0.001(5) -0.027(9)
O3 0.036(5) 0.105(9) 0.037(5) 0.000(5) 0.010(4) -0.011(5)

loop_
_atom_type_symbol
_atom_type_description
_atom_type_scat_dispersion_real
_atom_type_scat_dispersion_imag
_atom_type_scat_source
C C 0.0181 0.0091 'International Tables Vol C Tables 4.2.6.8 and 6.1.1.4'
H H 0.0000 0.0000 'International Tables Vol C Tables 4.2.6.8 and 6.1.1.4'
Cd Cd 0.1185 4.6533 'International Tables Vol C Tables 4.2.6.8 and 6.1.1.4'
Cl Cl 0.3639 0.7018 'International Tables Vol C Tables 4.2.6.8 and 6.1.1.4'
N N 0.0311 0.0180 'International Tables Vol C Tables 4.2.6.8 and 6.1.1.4'
O O 0.0492 0.0322 'International Tables Vol C Tables 4.2.6.8 and 6.1.1.4'

loop_
_geom_angle_atom_site_label_1
_geom_angle_atom_site_label_2
_geom_angle_atom_site_label_3
_geom_angle
_geom_angle_site_symmetry_1
_geom_angle_site_symmetry_3
_geom_angle_publ_flag
O2 Cd1 O2 77.2(3) . 4 ?
O2 Cd1 O3 120.2(4) . 4 ?
O2 Cd1 O3 68.1(4) 4 4 ?
O2 Cd1 O1 67.8(3) . . ?
O2 Cd1 O1 120.0(4) 4 . ?
O3 Cd1 O1 170.8(3) 4 . ?
O2 Cd1 Cl1 102.3(5) . . ?
O2 Cd1 Cl1 147.3(4) 4 . ?
O3 Cd1 Cl1 85.2(3) 4 . ?
O1 Cd1 Cl1 88.4(3) . . ?
O2 Cd1 Cl1 144.3(5) . 1_565 ?
O2 Cd1 Cl1 98.3(5) 4 1_565 ?
O3 Cd1 Cl1 89.1(3) 4 1_565 ?
O1 Cd1 Cl1 85.4(2) . 1_565 ?
Cl1 Cd1 Cl1 99.87(11) . 1_565 ?
Cd1 Cl1 Cd1 99.87(11) . 1_545 ?
O1 C1 N1 118.6(12) . . ?
O1 C1 C6 125.8(12) . 5_666 ?
N1 C1 C6 114.9(12) . 5_666 ?
O3 C2 N1 117.9(13) . . ?
O3 C2 C3 126.9(12) . . ?
N1 C2 C3 113.8(12) . . ?
C4 C3 C7 118.7(11) . 5_666 ?
C4 C3 C2 120.1(11) . . ?
C7 C3 C2 121.2(11) 5_666 . ?
C5 C4 C3 121.4(10) . . ?
C5 C4 H4 119.3 . . ?
C3 C4 H4 119.3 . . ?
C6 C5 C4 121.2(11) . . ?
C6 C5 H5 119.4 . . ?
C4 C5 H5 119.4 . . ?
C5 C6 C7 119.5(12) . . ?
C5 C6 C1 120.3(12) . 5_666 ?
C7 C6 C1 120.2(11) . 5_666 ?
C7 C7 C3 120.0(14) 5_666 5_666 ?
C7 C7 C6 119.0(14) 5_666 . ?
C3 C7 C6 121.1(11) 5_666 . ?
O2 N1 C1 115.7(11) . . ?
O2 N1 C2 116.2(11) . . ?
C1 N1 C2 128.1(11) . . ?
C1 O1 Cd1 119.8(9) . . ?
N1 O2 Cd1 117.7(8) . . ?
N1 O2 Cd1 116.3(9) . 4_545 ?
Cd1 O2 Cd1 125.4(5) . 4_545 ?
C2 O3 Cd1 120.6(9) . 4_545 ?

loop_
_geom_bond_atom_site_label_1
_geom_bond_atom_site_label_2
_geom_bond_distance
_geom_bond_site_symmetry_2
_geom_bond_publ_flag
Cd1 O2 2.265(11) . ?
Cd1 O2 2.289(12) 4 ?
Cd1 O3 2.362(10) 4 ?
Cd1 O1 2.372(10) . ?
Cd1 Cl1 2.524(3) . ?
Cd1 Cl1 2.525(3) 1_565 ?
Cl1 Cd1 2.525(3) 1_545 ?
C1 O1 1.184(17) . ?
C1 N1 1.411(18) . ?
C1 C6 1.458(19) 5_666 ?
C2 O3 1.164(17) . ?
C2 N1 1.443(18) . ?
C2 C3 1.451(18) . ?
C3 C4 1.378(17) . ?
C3 C7 1.424(17) 5_666 ?
C4 C5 1.376(16) . ?
C4 H4 0.9500 . ?
C5 C6 1.356(17) . ?
C5 H5 0.9500 . ?
C6 C7 1.438(18) . ?
C6 C1 1.458(19) 5_666 ?
C7 C7 1.39(2) 5_666 ?
C7 C3 1.424(17) 5_666 ?
N1 O2 1.374(14) . ?
O2 Cd1 2.289(12) 4_545 ?
O3 Cd1 2.362(10) 4_545 ?

loop_
_geom_torsion_atom_site_label_1
_geom_torsion_atom_site_label_2
_geom_torsion_atom_site_label_3
_geom_torsion_atom_site_label_4
_geom_torsion
_geom_torsion_site_symmetry_1
_geom_torsion_site_symmetry_2
_geom_torsion_site_symmetry_3
_geom_torsion_site_symmetry_4
_geom_torsion_publ_flag
O3 C2 C3 C4 6(3) . . . . ?
N1 C2 C3 C4 172.2(14) . . . . ?
O3 C2 C3 C7 -175.4(17) . . . 5_666 ?
N1 C2 C3 C7 -9(2) . . . 5_666 ?
C7 C3 C4 C5 -3(2) 5_666 . . . ?
C2 C3 C4 C5 175.9(13) . . . . ?
C3 C4 C5 C6 -2.3(18) . . . . ?
C4 C5 C6 C7 6.3(19) . . . . ?
C4 C5 C6 C1 -175.6(12) . . . 5_666 ?
C5 C6 C7 C7 -5(2) . . . 5_666 ?
C1 C6 C7 C7 176.9(16) 5_666 . . 5_666 ?
C5 C6 C7 C3 174.8(13) . . . 5_666 ?
C1 C6 C7 C3 -3(2) 5_666 . . 5_666 ?
O1 C1 N1 O2 -8(3) . . . . ?
C6 C1 N1 O2 -179.0(16) 5_666 . . . ?
O1 C1 N1 C2 172.8(17) . . . . ?
C6 C1 N1 C2 2(3) 5_666 . . . ?
O3 C2 N1 O2 -6(3) . . . . ?
C3 C2 N1 O2 -173.4(16) . . . . ?
O3 C2 N1 C1 173.4(17) . . . . ?
C3 C2 N1 C1 6(3) . . . . ?
N1 C1 O1 Cd1 5(2) . . . . ?
C6 C1 O1 Cd1 174.4(12) 5_666 . . . ?
C1 N1 O2 Cd1 8(2) . . . . ?
C2 N1 O2 Cd1 -173.1(13) . . . . ?
C1 N1 O2 Cd1 179.2(12) . . . 4_545 ?
C2 N1 O2 Cd1 -2(2) . . . 4_545 ?
N1 C2 O3 Cd1 10(2) . . . 4_545 ?
C3 C2 O3 Cd1 176.1(13) . . . 4_545 ?
